data_1536767
loop_
_publ_author_name
'Prots', Yu.'
'Tovar, M.'
'Auffermann, G.'
'Kniep, R.'

_publ_section_title
;
 Sr4N3: A Hitherto Missing Member in the Nitrogen Pressure Reaction Series
 Sr2NSr4N3SrNSrN2
;
_journal_name_full 'Angewandte Chemie (Edition international)'
_journal_page_first 2288
_journal_page_last 2290
_journal_volume 41
_journal_year 2002
_chemical_formula_sum 'N3 Sr4'
_chemical_name_systematic 'Sr4 N3'
_space_group_IT_number 12
_symmetry_space_group_name_Hall '-C 2y'
_symmetry_space_group_name_H-M 'C 1 2/m 1'
_cell_angle_alpha 90
_cell_angle_beta 96.447
_cell_angle_gamma 90
_cell_formula_units_Z 2
_cell_length_a 6.6886
_cell_length_b 3.8173
_cell_length_c 13.7382
_cell_volume 348.551
_citation_journal_id_ASTM ACIEAY
_cod_data_source_file Prots_ACIEAY_2002_578.cif
_cod_data_source_block N3Sr4
_cod_original_cell_volume 348.5509
_cod_database_code 1536767

loop_
_symmetry_equiv_pos_as_xyz
x,y,z
-x,y,-z
-x,-y,-z
x,-y,z
x+1/2,y+1/2,z
-x+1/2,y+1/2,-z
-x+1/2,-y+1/2,-z
x+1/2,-y+1/2,z

loop_
_atom_site_label
_atom_site_type_symbol
_atom_site_fract_x
_atom_site_fract_y
_atom_site_fract_z
_atom_site_occupancy
_atom_site_U_iso_or_equiv
N2 N-2 0.085 0 0.0234 0.5 0.0
Sr1 Sr+2 0.4133 0 0.1412 1 0.0
Sr2 Sr+2 0.129 0 0.3413 1 0.0
N1 N-2 0.7748 0 0.2483 1 0.0
